data_2009035
loop_
_publ_author_name
'Decr\'eau, Richard'
'Julliard, Michel'
'Giorgi, Michel'

_publ_section_title
;
 Bis(<i>epi</i>-globulyloxy)(phthalocyaninato)silicon, a new
 photosensitizer for the photodynamic therapy of cancer
;
_journal_issue 10
_journal_name_full 'Acta Crystallographica Section C'
_journal_page_first 1717
_journal_page_last 1719
_journal_paper_doi 10.1107/S0108270199008677
_journal_volume 55
_journal_year 1999
_chemical_formula_sum 'C62 H66 N8 O2 Si'
_chemical_formula_weight 983.33
_space_group_IT_number 1
_symmetry_cell_setting triclinic
_symmetry_space_group_name_Hall 'P 1'
_symmetry_space_group_name_H-M 'P 1'
_atom_type_scat_source 'Waasmaier & Kirfel, 1995'
_cell_angle_alpha 107.1210(10)
_cell_angle_beta 102.7570(10)
_cell_angle_gamma 104.3490(10)
_cell_formula_units_Z 1
_cell_length_a 9.6080(10)
_cell_length_b 10.7420(10)
_cell_length_c 14.4680(10)
_cell_measurement_reflns_used 15729
_cell_measurement_temperature 298
_cell_measurement_theta_max 25
_cell_measurement_theta_min 1
_cell_volume 1311.1(2)
_computing_data_collection 'KappaCCD (Nonius, 1997)'
_computing_data_reduction 'maXus (Mackay et al., 1998)'
_computing_molecular_graphics maXus
_computing_publication_material maXus
_computing_structure_refinement maXus
_computing_structure_solution maXus
_diffrn_measurement_device KappaCCD
_diffrn_measurement_method '\f scan'
_diffrn_radiation_type 'Mo K\a'
_diffrn_radiation_wavelength 0.71073
_diffrn_reflns_limit_h_max 12
_diffrn_reflns_limit_h_min 0
_diffrn_reflns_limit_k_max 11
_diffrn_reflns_limit_k_min -13
_diffrn_reflns_limit_l_max 17
_diffrn_reflns_limit_l_min -18
_diffrn_reflns_number 4809
_diffrn_reflns_theta_max 25.78
_exptl_absorpt_coefficient_mu 0.098
_exptl_absorpt_correction_type none
_exptl_crystal_colour 'Dark blue'
_exptl_crystal_density_diffrn 1.24
_exptl_crystal_density_meas 1.25
_exptl_crystal_description 'Thin plate'
_exptl_crystal_size_max 0.6
_exptl_crystal_size_mid 0.4
_exptl_crystal_size_min 0.2
_refine_diff_density_max 0.23
_refine_diff_density_min -0.22
_refine_ls_extinction_method None
_refine_ls_goodness_of_fit_ref 1.0181
_refine_ls_hydrogen_treatment noref
_refine_ls_number_parameters 395
_refine_ls_number_reflns 3561
_refine_ls_R_factor_gt 0.062
_refine_ls_shift/esd_mean 0.004
_refine_ls_shift/su_max 0.007
_refine_ls_structure_factor_coef F
_refine_ls_weighting_details 'w = 1/[\s^2^(F)+0.03F^2^]'
_refine_ls_weighting_scheme calc
_refine_ls_wR_factor_ref 0.114
_reflns_number_gt 3561
_reflns_number_total 4809
_reflns_threshold_expression I>2\s(I)
_cod_data_source_file na1427.cif
_cod_data_source_block dec
_cod_depositor_comments
;
The following automatic conversions were performed:
'_symmetry_cell_setting' value 'Triclinic' changed to 'triclinic'
according to '/home/saulius/struct/CIF-dictionaries/cif_core.dic'
dictionary named 'cif_core.dic' version 2.4.1 from 2010-06-29.

Automatic conversion script
Id: cif_fix_enum 1527 2010-12-29 10:47:43Z saulius 

The following automatic conversions were performed:

'_atom_site_thermal_displace_type' tag value 'Uij' was replaced with
'Uani' value 73 times.

Automatic conversion script
Id: cif_fix_values 1646 2011-03-28 12:23:43Z adriana 

The following automatic conversions were performed:

'_symmetry_cell_setting' value 'Triclinic' changed to 'triclinic'
according to /home/saulius/struct/CIF-dictionaries/cif_core.dic
dictionary named 'cif_core.dic' version 2.4.1 from 2010-06-29.

Automatic conversion script
Id: cif_fix_values 1715 2011-07-08 13:25:40Z adriana 
;
_cod_original_cell_volume 1311.1(4)
_cod_original_sg_symbol_H-M 'P 1           '
_cod_original_formula_sum 'C62 H66 N8 O2 Si1 '
_cod_database_code 2009035

loop_
_symmetry_equiv_pos_as_xyz
+X,+Y,+Z

loop_
_atom_site_aniso_label
_atom_site_aniso_U_11
_atom_site_aniso_U_22
_atom_site_aniso_U_33
_atom_site_aniso_U_12
_atom_site_aniso_U_13
_atom_site_aniso_U_23
Si1 .0729(3) .0710(4) .0726(4) .0230(3) .0284(3) .0244(3)
O1 .0710(10) .0840(10) .0730(10) .0240(9) .0250(10) .0280(10)
O2 .0710(10) .0860(10) .0760(10) .0280(10) .0250(10) .0280(10)
N1 .0770(10) .0720(10) .070(2) .0210(10) .0250(10) .0250(10)
N2 .082(2) .082(2) .075(2) .0230(10) .0350(10) .0250(10)
N3 .0740(10) .0710(10) .073(2) .0170(10) .0270(10) .0200(10)
N4 .091(2) .071(2) .086(2) .0290(10) .0260(10) .0230(10)
N5 .0730(10) .080(2) .083(2) .0260(10) .0340(10) .0310(10)
N6 .0760(10) .089(2) .078(2) .0290(10) .0270(10) .0330(10)
N7 .077(2) .081(2) .082(2) .0350(10) .0340(10) .0330(10)
N8 .097(2) .075(2) .086(2) .0280(10) .0430(10) .0300(10)
C1 .074(2) .070(2) .084(2) .0180(10) .031(2) .029(2)
C2 .089(3) .085(3) .085(3) .027(2) .027(2) .037(2)
C3 .126(3) .070(3) .109(4) .025(2) .043(3) .038(2)
C4 .129(4) .093(4) .121(4) .021(3) .047(3) .058(3)
C5 .113(3) .100(4) .105(3) .020(3) .053(3) .045(3)
C6 .099(3) .102(4) .089(3) .022(2) .043(2) .039(2)
C7 .076(2) .085(3) .073(2) .018(2) .032(2) .024(2)
C8 .070(2) .080(2) .076(2) .0200(10) .030(2) .022(2)
C9 .075(2) .084(2) .069(2) .025(2) .022(2) .025(2)
C10 .086(2) .087(3) .080(3) .034(2) .030(2) .023(2)
C11 .103(3) .096(3) .086(3) .034(2) .043(2) .024(2)
C12 .137(4) .107(4) .104(3) .043(3) .060(3) .024(3)
C13 .145(4) .094(3) .095(3) .051(3) .048(3) .015(2)
C14 .133(4) .073(3) .105(3) .035(2) .053(3) .019(2)
C15 .087(2) .072(3) .084(3) .029(2) .031(2) .024(2)
C16 .083(2) .070(2) .078(2) .023(2) .026(2) .029(2)
C17 .088(2) .075(2) .073(2) .027(2) .023(2) .022(2)
C18 .084(2) .073(3) .083(3) .019(2) .029(2) .030(2)
C19 .084(3) .098(4) .104(3) .024(2) .030(3) .045(3)
C20 .102(3) .086(3) .116(4) .021(2) .035(3) .043(3)
C21 .096(3) .124(4) .116(4) .020(3) .038(3) .068(3)
C22 .087(2) .093(3) .083(3) .024(2) .032(2) .037(2)
C23 .080(2) .086(3) .092(3) .022(2) .021(2) .044(2)
C24 .081(2) .080(2) .073(2) .024(2) .024(2) .033(2)
C25 .071(2) .076(2) .079(2) .0250(10) .030(2) .0250(10)
C26 .071(2) .093(3) .074(2) .031(2) .026(2) .024(2)
C27 .083(2) .097(3) .086(3) .028(2) .032(2) .034(2)
C28 .104(3) .106(3) .088(3) .048(2) .049(2) .025(2)
C29 .114(3) .082(3) .105(3) .038(2) .043(3) .012(2)
C30 .098(3) .089(3) .104(3) .035(2) .045(2) .028(2)
C31 .088(2) .080(3) .076(2) .029(2) .027(2) .025(2)
C32 .085(2) .079(2) .082(2) .031(2) .035(2) .025(2)
C33 .080(2) .096(2) .081(2) .035(2) .030(2) .026(2)
C34 .111(2) .099(3) .094(2) .049(2) .024(2) .024(2)
C35 .118(3) .077(2) .126(3) .032(2) .019(2) .039(2)
C36 .093(2) .122(3) .126(3) .035(2) .019(2) .069(3)
C37 .093(2) .156(4) .112(3) .032(2) .028(2) .089(3)
C38 .078(2) .154(4) .084(2) .033(2) .025(2) .051(2)
C39 .087(2) .107(2) .077(2) .035(2) .027(2) .028(2)
C40 .138(4) .113(3) .104(3) .043(3) .032(3) .022(2)
C41 .215(6) .122(4) .137(5) .031(4) .024(5) .003(3)
C42 .119(3) .104(3) .104(3) .004(2) .012(2) .040(2)
C43 .073(2) .094(2) .081(2) .0220(10) .0170(10) .0330(10)
C44 .073(2) .166(4) .102(3) .033(2) .024(2) .058(3)
C45 .110(3) .191(5) .142(4) .043(3) .047(3) .111(4)
C46 .102(3) .216(5) .138(4) .032(3) .028(2) .113(4)
C47 .285(8) .154(5) .145(5) .093(5) .090(6) .030(4)
C48 .0620(10) .082(2) .074(2) .0180(10) .0200(10) .0250(10)
C49 .076(2) .090(2) .085(2) .0230(10) .019(2) .033(2)
C50 .104(2) .078(2) .088(2) .024(2) .020(2) .0230(10)
C51 .096(2) .093(2) .075(2) .023(2) .016(2) .0190(10)
C52 .092(2) .125(3) .080(2) .043(2) .023(2) .023(2)
C53 .083(2) .104(2) .078(2) .035(2) .025(2) .029(2)
C54 .075(2) .085(2) .080(2) .0220(10) .0180(10) .0270(10)
C55 .101(2) .099(3) .099(2) .026(2) .024(2) .047(2)
C56 .128(3) .099(3) .125(3) .045(2) .023(2) .036(2)
C57 .102(2) .090(2) .104(3) .046(2) .024(2) .022(2)
C58 .071(2) .085(2) .082(2) .0270(10) .0200(10) .0240(10)
C59 .081(2) .134(3) .076(2) .038(2) .032(2) .031(2)
C60 .131(3) .182(4) .085(2) .070(3) .050(2) .038(2)
C61 .124(3) .155(4) .084(2) .046(3) .037(2) .027(2)
C62 .167(4) .122(4) .124(4) .024(3) .039(3) .062(3)

loop_
_atom_site_label
_atom_site_fract_x
_atom_site_fract_y
_atom_site_fract_z
_atom_site_U_iso_or_equiv
_atom_site_thermal_displace_type
_atom_site_occupancy
Si1 .28100 .77500 .66200 .0797(3) Uani 1.00
O1 .4299(2) .8082(2) .7663(2) .0840(10) Uani 1.00
O2 .1358(2) .7557(2) .5634(2) .0860(10) Uani 1.00
N1 .1665(3) .6285(3) .6921(2) .0810(10) Uani 1.00
N2 .0847(3) .7544(3) .8254(2) .0880(10) Uani 1.00
N3 .2271(3) .9046(3) .7575(2) .0810(10) Uani 1.00
N4 .3558(3) 1.1175(3) .7438(2) .092(2) Uani 1.00
N5 .3922(3) .9234(3) .6291(2) .0860(10) Uani 1.00
N6 .4782(3) .7958(3) .4978(2) .0890(10) Uani 1.00
N7 .3411(3) .6461(3) .5683(2) .0870(10) Uani 1.00
N8 .2099(3) .4307(3) .5829(2) .094(2) Uani 1.00
C1 .1546(2) .4876(2) .6525(2) .084(2) Uani 1.00
C2 .0639(2) .4106(2) .6980(2) .095(3) Uani 1.00
C3 .0200(4) .2724(2) .6859(3) .112(3) Uani 1.00
C4 -.0671(4) .2293(2) .7442(2) .125(3) Uani 1.00
C5 -.1083(2) .3239(2) .81050(10) .117(3) Uani 1.00
C6 -.0652(3) .4608(2) .8231(2) .106(3) Uani 1.00
C7 .0229(3) .5041(2) .7657(2) .087(2) Uani 1.00
C8 .0919(4) .6392(2) .7650(3) .084(2) Uani 1.00
C9 .1490(5) .8763(3) .8243(3) .085(2) Uani 1.00
C10 .1532(3) 1.0038(2) .8955(2) .093(2) Uani 1.00
C11 .0970(2) 1.0315(2) .97860(10) .105(3) Uani 1.00
C12 .1263(3) 1.1638(2) 1.0356(2) .128(3) Uani 1.00
C13 .2047(5) 1.2735(3) 1.0113(3) .124(3) Uani 1.00
C14 .2566(4) 1.2472(2) .9293(2) .115(3) Uani 1.00
C15 .2319(2) 1.1093(2) .87240(10) .089(2) Uani 1.00
C16 .2749(3) 1.0462(2) .7869(2) .085(2) Uani 1.00
C17 .4090(2) 1.0577(2) .6709(2) .088(2) Uani 1.00
C18 .4961(2) 1.1381(2) .6246(2) .089(2) Uani 1.00
C19 .5448(4) 1.2802(2) .6420(3) .105(3) Uani 1.00
C20 .6268(4) 1.3194(2) .5838(2) .112(3) Uani 1.00
C21 .6623(2) 1.2242(2) .51080(10) .123(3) Uani 1.00
C22 .6138(3) 1.0833(2) .4922(2) .097(2) Uani 1.00
C23 .5296(3) 1.0431(2) .5506(2) .095(2) Uani 1.00
C24 .4637(4) .9081(2) .5573(3) .086(2) Uani 1.00
C25 .4171(5) .6750(3) .5050(3) .083(2) Uani 1.00
C26 .4266(3) .5473(2) .4373(2) .088(2) Uani 1.00
C27 .4890(2) .5235(2) .35860(10) .098(2) Uani 1.00
C28 .4701(3) .3868(2) .3050(2) .108(3) Uani 1.00
C29 .3904(4) .2793(3) .3291(3) .112(3) Uani 1.00
C30 .3256(3) .3035(2) .4073(2) .107(3) Uani 1.00
C31 .3493(2) .4417(2) .46230(10) .090(2) Uani 1.00
C32 .2937(3) .5056(2) .5451(2) .090(2) Uani 1.00
C33 .5755(4) .8019(4) .8057(3) .095(2) Uani 1.00
C34 .5633(5) .6576(4) .8038(3) .113(2) Uani 1.00
C35 .4665(5) .5965(4) .8594(3) .120(2) Uani 1.00
C36 .5458(4) .6416(5) .9711(4) .125(3) Uani 1.00
C37 .4752(4) .6880(5) 1.0532(3) .130(3) Uani 1.00
C38 .5917(4) .7989(5) 1.0384(3) .117(2) Uani 1.00
C39 .5501(4) .8914(4) .9870(3) .100(2) Uani 1.00
C40 .5731(6) 1.0360(5) 1.0597(4) .134(3) Uani 1.00
C41 .6801(8) 1.1311(7) 1.0337(5) .185(5) Uani 1.00
C42 .6743(5) 1.0634(5) .9255(3) .125(2) Uani 1.00
C43 .6461(3) .9108(3) .9155(2) .092(2) Uani 1.00
C44 .6776(4) .8385(5) .7454(3) .126(3) Uani 1.00
C45 .3146(5) .6774(6) 1.0264(4) .158(4) Uani 1.00
C46 .5270(5) .6571(7) 1.1478(4) .166(3) Uani 1.00
C47 .6050(10) 1.0648(7) 1.1685(5) .214(6) Uani 1.00
C48 -.0238(3) .7031(3) .5128(2) .0820(10) Uani 1.00
C49 -.0792(3) .5470(3) .4533(3) .094(2) Uani 1.00
C50 -.0169(4) .4949(4) .3675(3) .102(2) Uani 1.00
C51 -.0901(4) .5155(4) .2683(3) .101(2) Uani 1.00
C52 .0012(4) .5617(4) .2052(3) .111(2) Uani 1.00
C53 -.0592(4) .6586(4) .2681(2) .098(2) Uani 1.00
C54 .0335(3) .7790(3) .3669(3) .090(2) Uani 1.00
C55 .0769(4) .9240(4) .3581(3) .110(2) Uani 1.00
C56 -.0172(5) .9959(4) .4129(4) .131(3) Uani 1.00
C57 -.0248(4) .9396(4) .4985(3) .110(2) Uani 1.00
C58 -.0544(3) .7845(3) .4436(2) .089(2) Uani 1.00
C59 -.1124(4) .7257(4) .5900(3) .107(2) Uani 1.00
C60 .1674(5) .5833(6) .2350(3) .145(3) Uani 1.00
C61 -.0787(5) .5015(5) .0898(3) .136(3) Uani 1.00
C62 .0571(6) .9231(5) .2536(4) .153(3) Uani 1.00
H3 .050(3) .205(3) .642(2) .076(7) Uiso 1.00
H4 -.100(3) .133(3) .735(2) .095(7) Uiso 1.00
H5 -.169(3) .294(3) .848(2) .093(7) Uiso 1.00
H6 -.094(3) .529(3) .870(2) .088(7) Uiso 1.00
H11 .047(3) .961(3) .997(2) .084(7) Uiso 1.00
H12 .084(3) 1.179(3) 1.091(2) .083(7) Uiso 1.00
H13 .209(3) 1.361(3) 1.050(2) .084(7) Uiso 1.00
H14 .303(3) 1.319(3) .912(2) .096(7) Uiso 1.00
H19 .519(3) 1.347(3) .697(2) .077(7) Uiso 1.00
H20 .662(3) 1.415(3) .594(2) .095(7) Uiso 1.00
H21 .706(3) 1.254(3) .464(2) .079(7) Uiso 1.00
H22 .641(3) 1.020(3) .445(2) .068(7) Uiso 1.00
H27 .544(3) .597(3) .343(2) .089(7) Uiso 1.00
H28 .517(3) .365(3) .252(2) .089(6) Uiso 1.00
H29 .375(3) .176(3) .292(2) .089(6) Uiso 1.00
H30 .269(3) .234(3) .425(2) .079(7) Uiso 1.00
H34A .67140 .67600 .84150 .05000 Uiso 1.00
H34B .54080 .60260 .73330 .05000 Uiso 1.00
H35A .44000 .49790 .82860 .05000 Uiso 1.00
H35B .37590 .62090 .84700 .05000 Uiso 1.00
H36 .62840 .61850 1.00230 .05000 Uiso 1.00
H38 .68920 .85110 1.08750 .05000 Uiso 1.00
H39 .44330 .85310 .94700 .05000 Uiso 1.00
H40 .47940 1.05750 1.04680 .05000 Uiso 1.00
H41A .77760 1.14980 1.07700 .05000 Uiso 1.00
H41B .65590 1.21560 1.04340 .05000 Uiso 1.00
H42A .76500 1.09540 .91180 .05000 Uiso 1.00
H42B .59050 1.07030 .87740 .05000 Uiso 1.00
H43 .74040 .90480 .94700 .05000 Uiso 1.00
H44A .63310 .77140 .67690 .05000 Uiso 1.00
H44B .77310 .83540 .77590 .05000 Uiso 1.00
H44C .68630 .92930 .74390 .05000 Uiso 1.00
H45A .28820 .69560 .96490 .05000 Uiso 1.00
H45B .29490 .74270 1.07960 .05000 Uiso 1.00
H45C .25380 .58540 1.01510 .05000 Uiso 1.00
H46A .63250 .66790 1.16300 .05000 Uiso 1.00
H46B .47050 .56460 1.13890 .05000 Uiso 1.00
H46C .51160 .72190 1.20340 .05000 Uiso 1.00
H47A .53210 1.00300 1.18570 .05000 Uiso 1.00
H47B .60690 1.15750 1.20240 .05000 Uiso 1.00
H47C .70180 1.05790 1.19360 .05000 Uiso 1.00
H49A -.06250 .50170 .49880 .05000 Uiso 1.00
H49B -.18810 .52020 .42820 .05000 Uiso 1.00
H50A -.03460 .39800 .35350 .05000 Uiso 1.00
H50B .08890 .54410 .39190 .05000 Uiso 1.00
H51 -.19030 .44720 .23380 .05000 Uiso 1.00
H53 -.15570 .67240 .24500 .05000 Uiso 1.00
H54 .12560 .76750 .39530 .05000 Uiso 1.00
H55 .17960 .97210 .39490 .05000 Uiso 1.00
H56A -.12130 .97050 .36840 .05000 Uiso 1.00
H56B .02470 1.09470 .44150 .05000 Uiso 1.00
H57A -.10850 .95080 .52510 .05000 Uiso 1.00
H57B .06630 .97840 .55350 .05000 Uiso 1.00
H58 -.16180 .74760 .40390 .05000 Uiso 1.00
H59A -.09430 .67470 .63290 .05000 Uiso 1.00
H59B -.21990 .69270 .55310 .05000 Uiso 1.00
H59C -.08300 .82220 .63130 .05000 Uiso 1.00
H60A .21060 .62250 .30800 .05000 Uiso 1.00
H60B .21350 .64420 .20590 .05000 Uiso 1.00
H60C .18000 .49540 .20930 .05000 Uiso 1.00
H61A -.18600 .49140 .07690 .05000 Uiso 1.00
H61B -.07020 .41270 .06170 .05000 Uiso 1.00
H61C -.03670 .56150 .05830 .05000 Uiso 1.00
H62A .11920 .87800 .22620 .05000 Uiso 1.00
H62B .08130 1.01570 .25390 .05000 Uiso 1.00
H62C -.04890 .87290 .21180 .05000 Uiso 1.00

loop_
_geom_angle_atom_site_label_1
_geom_angle_atom_site_label_2
_geom_angle_atom_site_label_3
_geom_angle
_geom_angle_publ_flag
O1 Si1 O2 175.4(2) yes
O1 Si1 N1 89.0(2) yes
O1 Si1 N3 83.6(2) yes
O1 Si1 N5 92.5(2) ?
O1 Si1 N7 94.9(2) ?
O2 Si1 N1 93.7(2) yes
O2 Si1 N3 92.7(2) yes
O2 Si1 N5 84.8(2) ?
O2 Si1 N7 88.8(2) ?
N1 Si1 N3 89.9(2) ?
N1 Si1 N5 178.5(2) ?
N1 Si1 N7 90.5(2) ?
N3 Si1 N5 89.8(2) ?
N3 Si1 N7 178.4(2) ?
N5 Si1 N7 89.7(2) ?
Si1 O1 C33 148.4(3) yes
Si1 O2 C48 148.0(3) yes
Si1 N1 C1 126.4(2) ?
Si1 N1 C8 127.5(3) ?
C1 N1 C8 105.7(3) ?
C8 N2 C9 123.3(4) ?
Si1 N3 C9 126.2(3) ?
Si1 N3 C16 128.0(3) ?
C9 N3 C16 105.0(3) ?
C16 N4 C17 122.6(3) ?
Si1 N5 C17 126.1(2) ?
Si1 N5 C24 125.3(3) ?
C17 N5 C24 108.5(3) ?
C24 N6 C25 119.2(4) ?
Si1 N7 C25 125.9(3) ?
Si1 N7 C32 124.6(3) ?
C25 N7 C32 108.9(3) ?
C1 N8 C32 121.1(3) ?
N1 C1 N8 126.9(3) ?
N1 C1 C2 109.6(2) ?
N8 C1 C2 123.4(3) ?
C1 C2 C3 132.2(3) ?
C1 C2 C7 106.9(2) ?
C3 C2 C7 120.8(3) ?
C2 C3 C4 118.5(3) ?
C3 C4 C5 119.8(3) ?
C4 C5 C6 122.1(3) ?
C5 C6 C7 118.1(3) ?
C2 C7 C6 120.7(2) ?
C2 C7 C8 107.6(3) ?
C6 C7 C8 131.6(3) ?
N1 C8 N2 125.9(3) ?
N1 C8 C7 110.0(3) ?
N2 C8 C7 124.1(4) ?
N2 C9 N3 126.6(4) ?
N2 C9 C10 123.9(4) ?
N3 C9 C10 109.4(3) ?
C9 C10 C11 131.6(3) ?
C9 C10 C15 107.5(3) ?
C11 C10 C15 120.9(2) ?
C10 C11 C12 117.9(2) ?
C11 C12 C13 121.7(3) ?
C12 C13 C14 120.6(3) ?
C13 C14 C15 117.6(3) ?
C10 C15 C14 121.1(3) ?
C10 C15 C16 106.4(2) ?
C14 C15 C16 132.4(3) ?
N3 C16 N4 124.9(3) ?
N3 C16 C15 111.6(3) ?
N4 C16 C15 123.5(3) ?
N4 C17 N5 128.2(3) ?
N4 C17 C18 121.4(2) ?
N5 C17 C18 110.4(2) ?
C17 C18 C19 132.4(3) ?
C17 C18 C23 106.1(2) ?
C19 C18 C23 121.5(3) ?
C18 C19 C20 116.2(3) ?
C19 C20 C21 122.2(3) ?
C20 C21 C22 122.2(2) ?
C21 C22 C23 115.7(3) ?
C18 C23 C22 122.2(2) ?
C18 C23 C24 105.2(3) ?
C22 C23 C24 132.5(3) ?
N5 C24 N6 130.0(3) ?
N5 C24 C23 109.7(3) ?
N6 C24 C23 120.4(3) ?
N6 C25 N7 129.6(4) ?
N6 C25 C26 120.5(4) ?
N7 C25 C26 109.9(3) ?
C25 C26 C27 131.4(3) ?
C25 C26 C31 106.0(3) ?
C27 C26 C31 122.5(2) ?
C26 C27 C28 116.6(2) ?
C27 C28 C29 121.1(3) ?
C28 C29 C30 122.1(3) ?
C29 C30 C31 116.1(3) ?
C26 C31 C30 121.5(2) ?
C26 C31 C32 106.9(2) ?
C30 C31 C32 131.3(2) ?
N7 C32 N8 130.2(3) ?
N7 C32 C31 108.2(3) ?
N8 C32 C31 121.6(3) ?
O1 C33 C34 110.2(3) ?
O1 C33 C43 107.1(3) ?
O1 C33 C44 111.8(3) ?
C34 C33 C43 111.6(3) ?
C34 C33 C44 108.4(4) ?
C43 C33 C44 107.7(4) ?
C33 C34 C35 118.8(4) ?
C34 C35 C36 113.6(4) ?
C35 C36 C37 124.0(4) ?
C35 C36 C38 117.7(4) ?
C37 C36 C38 59.0(3) ?
C36 C37 C38 62.4(3) ?
C36 C37 C45 120.8(4) ?
C36 C37 C46 115.8(4) ?
C38 C37 C45 120.6(5) ?
C38 C37 C46 115.9(4) ?
C45 C37 C46 112.7(4) ?
C36 C38 C37 58.6(3) ?
C36 C38 C39 117.6(4) ?
C37 C38 C39 123.0(4) ?
C38 C39 C40 114.3(4) ?
C38 C39 C43 110.5(3) ?
C40 C39 C43 106.7(4) ?
C39 C40 C41 105.7(5) ?
C39 C40 C47 119.9(5) ?
C41 C40 C47 114.8(6) ?
C40 C41 C42 109.5(5) ?
C41 C42 C43 101.9(4) ?
C33 C43 C39 114.2(3) ?
C33 C43 C42 115.8(3) ?
C39 C43 C42 103.8(3) ?
O2 C48 C49 111.5(3) ?
O2 C48 C58 106.3(3) ?
O2 C48 C59 111.3(3) ?
C49 C48 C58 112.5(3) ?
C49 C48 C59 106.0(3) ?
C58 C48 C59 109.3(3) ?
C48 C49 C50 117.6(3) ?
C49 C50 C51 113.7(3) ?
C50 C51 C52 122.3(4) ?
C50 C51 C53 119.1(3) ?
C52 C51 C53 59.7(3) ?
C51 C52 C53 59.8(3) ?
C51 C52 C60 119.6(4) ?
C51 C52 C61 115.8(4) ?
C53 C52 C60 120.4(4) ?
C53 C52 C61 116.4(4) ?
C60 C52 C61 114.2(4) ?
C51 C53 C52 60.4(3) ?
C51 C53 C54 118.4(3) ?
C52 C53 C54 125.4(3) ?
C53 C54 C55 115.4(3) ?
C53 C54 C58 109.4(3) ?
C55 C54 C58 107.4(3) ?
C54 C55 C56 103.5(4) ?
C54 C55 C62 115.7(4) ?
C56 C55 C62 114.1(4) ?
C55 C56 C57 104.3(4) ?
C56 C57 C58 102.3(4) ?
C48 C58 C54 115.3(3) ?
C48 C58 C57 116.0(3) ?
C54 C58 C57 104.8(3) ?

loop_
_geom_bond_atom_site_label_1
_geom_bond_atom_site_label_2
_geom_bond_site_symmetry_1
_geom_bond_site_symmetry_2
_geom_bond_distance
_geom_bond_publ_flag
Si1 O1 . . 1.711(3) yes
Si1 O2 . . 1.682(3) yes
Si1 N1 . . 1.906(3) yes
Si1 N3 . . 1.912(3) yes
Si1 N5 . . 1.934(3) yes
Si1 N7 . . 1.930(3) yes
O1 C33 . . 1.416(5) yes
O2 C48 . . 1.427(4) yes
N1 C1 . . 1.416(4) ?
N1 C8 . . 1.394(5) ?
N2 C8 . . 1.317(4) ?
N2 C9 . . 1.308(5) ?
N3 C9 . . 1.404(6) ?
N3 C16 . . 1.375(4) ?
N4 C16 . . 1.334(5) ?
N4 C17 . . 1.337(4) ?
N5 C17 . . 1.342(4) ?
N5 C24 . . 1.359(5) ?
N6 C24 . . 1.319(5) ?
N6 C25 . . 1.330(5) ?
N7 C25 . . 1.348(6) ?
N7 C32 . . 1.375(4) ?
N8 C1 . . 1.306(4) ?
N8 C32 . . 1.314(5) ?
C1 C2 . . 1.446(4) ?
C2 C3 . . 1.384(3) ?
C2 C7 . . 1.382(4) ?
C3 C4 . . 1.406(5) ?
C4 C5 . . 1.379(4) ?
C5 C6 . . 1.369(3) ?
C6 C7 . . 1.402(5) ?
C7 C8 . . 1.442(4) ?
C9 C10 . . 1.436(4) ?
C10 C11 . . 1.408(4) ?
C10 C15 . . 1.371(3) ?
C11 C12 . . 1.337(3) ?
C12 C13 . . 1.414(5) ?
C13 C14 . . 1.368(5) ?
C14 C15 . . 1.396(3) ?
C15 C16 . . 1.425(4) ?
C17 C18 . . 1.458(3) ?
C18 C19 . . 1.407(3) ?
C18 C23 . . 1.401(4) ?
C19 C20 . . 1.358(5) ?
C20 C21 . . 1.405(4) ?
C21 C22 . . 1.391(3) ?
C22 C23 . . 1.378(4) ?
C23 C24 . . 1.473(4) ?
C25 C26 . . 1.470(4) ?
C26 C27 . . 1.388(4) ?
C26 C31 . . 1.382(3) ?
C27 C28 . . 1.388(3) ?
C28 C29 . . 1.399(5) ?
C29 C30 . . 1.397(5) ?
C30 C31 . . 1.395(3) ?
C31 C32 . . 1.475(4) ?
C33 C34 . . 1.517(6) ?
C33 C43 . . 1.545(5) ?
C33 C44 . . 1.506(6) ?
C34 C35 . . 1.511(7) ?
C35 C36 . . 1.496(7) ?
C36 C37 . . 1.515(7) ?
C36 C38 . . 1.572(7) ?
C37 C38 . . 1.520(7) ?
C37 C45 . . 1.472(7) ?
C37 C46 . . 1.510(8) ?
C38 C39 . . 1.484(6) ?
C39 C40 . . 1.527(7) ?
C39 C43 . . 1.555(5) ?
C40 C41 . . 1.456(9) ?
C40 C47 . . 1.456(9) ?
C41 C42 . . 1.501(8) ?
C42 C43 . . 1.551(6) ?
C48 C49 . . 1.530(5) ?
C48 C58 . . 1.538(5) ?
C48 C59 . . 1.547(5) ?
C49 C50 . . 1.516(6) ?
C50 C51 . . 1.556(6) ?
C51 C52 . . 1.502(6) ?
C51 C53 . . 1.493(6) ?
C52 C53 . . 1.492(6) ?
C52 C60 . . 1.497(7) ?
C52 C61 . . 1.532(6) ?
C53 C54 . . 1.513(5) ?
C54 C55 . . 1.561(6) ?
C54 C58 . . 1.532(5) ?
C55 C56 . . 1.531(7) ?
C55 C62 . . 1.478(7) ?
C56 C57 . . 1.537(7) ?
C57 C58 . . 1.541(5) ?
